data_7062245
loop_
_publ_author_name
'Mironova, Olga A.'
'Ryadun, Aleksey A.'
'Sukhikh, Taisiya S.'
'Pushkarevsky, Nikolay A.'
'Konchenko, Sergey N.'

_publ_section_title
;
 Synthesis and photophysical properties of rare earth (La, Nd, Gd, Y, Ho)
 complexes with silanediamido ligands bearing a chelating
 phenylbenzothiazole chromophore
;
_journal_issue 7
_journal_name_full 'New Journal of Chemistry'
_journal_page_first 3406
_journal_page_last 3416
_journal_paper_doi 10.1039/D2NJ05540F
_journal_volume 47
_journal_year 2023
_chemical_formula_moiety 'C28 H24 N4 S2 Si'
_chemical_formula_sum 'C28 H24 N4 S2 Si'
_chemical_formula_weight 508.72
_space_group_crystal_system monoclinic
_space_group_IT_number 15
_space_group_name_Hall '-C 2yc'
_space_group_name_H-M_alt 'C 1 2/c 1'
_atom_sites_solution_hydrogens mixed
_atom_sites_solution_primary dual
_audit_creation_date 2022-10-31
_audit_creation_method
;
Olex2 1.2
(compiled 2018.05.29 svn.r3508 for OlexSys, GUI svn.r5506)
;
_audit_update_record
;
2022-11-05 deposited with the CCDC.	2022-12-29 downloaded from the CCDC.
;
_cell_angle_alpha 90
_cell_angle_beta 112.782(2)
_cell_angle_gamma 90
_cell_formula_units_Z 8
_cell_length_a 24.4530(9)
_cell_length_b 11.5979(5)
_cell_length_c 19.0911(8)
_cell_measurement_reflns_used 7782
_cell_measurement_temperature 150(2)
_cell_measurement_theta_max 26.37
_cell_measurement_theta_min 2.31
_cell_volume 4991.9(4)
_computing_cell_refinement 'Bruker SAINT'
_computing_data_collection 'Bruker APEX2'
_computing_data_reduction 'Bruker SAINT'
_computing_molecular_graphics 'Olex2 (Dolomanov et al., 2009)'
_computing_publication_material 'Olex2 (Dolomanov et al., 2009)'
_computing_structure_refinement 'ShelXL (Sheldrick, 2015)'
_computing_structure_solution 'ShelXT (Sheldrick, 2015)'
_diffrn_ambient_temperature 150(2)
_diffrn_detector CCD
_diffrn_detector_area_resol_mean 8.33
_diffrn_detector_type 'Bruker APEXII CCD area detector'
_diffrn_measured_fraction_theta_full 0.999
_diffrn_measured_fraction_theta_max 0.997
_diffrn_measurement_device '\k-geometry diffractometer'
_diffrn_measurement_device_type 'Bruker APEX diffractometer'
_diffrn_measurement_method '\w and \f scans'
_diffrn_radiation_monochromator graphite
_diffrn_radiation_type MoK\a
_diffrn_radiation_wavelength 0.71073
_diffrn_reflns_av_R_equivalents 0.0434
_diffrn_reflns_av_unetI/netI 0.0387
_diffrn_reflns_Laue_measured_fraction_full 0.999
_diffrn_reflns_Laue_measured_fraction_max 0.997
_diffrn_reflns_limit_h_max 30
_diffrn_reflns_limit_h_min -24
_diffrn_reflns_limit_k_max 14
_diffrn_reflns_limit_k_min -11
_diffrn_reflns_limit_l_max 20
_diffrn_reflns_limit_l_min -23
_diffrn_reflns_number 24874
_diffrn_reflns_point_group_measured_fraction_full 0.999
_diffrn_reflns_point_group_measured_fraction_max 0.997
_diffrn_reflns_theta_full 25.242
_diffrn_reflns_theta_max 26.399
_diffrn_reflns_theta_min 2.320
_diffrn_source 'sealed tube'
_exptl_absorpt_coefficient_mu 0.287
_exptl_absorpt_correction_T_max 0.7454
_exptl_absorpt_correction_T_min 0.6553
_exptl_absorpt_correction_type multi-scan
_exptl_absorpt_process_details
'SADABS-2012/1 (Bruker,2012) was used for absorption correction. wR2(int) was 0.0627 before and 0.0528 after correction. The Ratio of minimum to maximum transmission is 0.8791. The \l/2 correction factor is 0.0015.'
_exptl_crystal_colour colourless
_exptl_crystal_colour_primary colourless
_exptl_crystal_density_diffrn 1.354
_exptl_crystal_description prism
_exptl_crystal_F_000 2128
_exptl_crystal_preparation Luminescent
_exptl_crystal_size_max 0.25
_exptl_crystal_size_mid 0.2
_exptl_crystal_size_min 0.2
_refine_diff_density_max 0.386
_refine_diff_density_min -0.266
_refine_diff_density_rms 0.060
_refine_ls_extinction_method none
_refine_ls_goodness_of_fit_ref 1.170
_refine_ls_hydrogen_treatment mixed
_refine_ls_matrix_type full
_refine_ls_number_parameters 324
_refine_ls_number_reflns 5102
_refine_ls_number_restraints 2
_refine_ls_restrained_S_all 1.170
_refine_ls_R_factor_all 0.0645
_refine_ls_R_factor_gt 0.0543
_refine_ls_shift/su_max 0.001
_refine_ls_shift/su_mean 0.000
_refine_ls_structure_factor_coef Fsqd
_refine_ls_weighting_details 'w=1/[\s^2^(Fo^2^)+(0.0370P)^2^+8.3559P] where P=(Fo^2^+2Fc^2^)/3'
_refine_ls_weighting_scheme calc
_refine_ls_wR_factor_gt 0.1080
_refine_ls_wR_factor_ref 0.1119
_reflns_Friedel_coverage 0.000
_reflns_number_gt 4454
_reflns_number_total 5102
_reflns_threshold_expression 'I > 2\s(I)'
_cod_data_source_file d2nj05540f2.cif
_cod_data_source_block moa219
_cod_depositor_comments 'Adding full bibliography for 7062243--7062251.cif.'
_cod_database_code 7062245
_shelx_shelxl_version_number 2017/1
_shelx_space_group_comment
;
The symmetry employed for this shelxl refinement is uniquely defined
by the following loop, which should always be used as a source of
symmetry information in preference to the above space-group names.
They are only intended as comments.
;
_shelx_estimated_absorpt_t_max 0.945
_shelx_estimated_absorpt_t_min 0.932
_olex2_refinement_description
;
1. Fixed Uiso
 At 1.2 times of:
  All C(H) groups, All N(H) groups
 At 1.5 times of:
  All C(H,H,H) groups
2. Restrained distances
 N4-H4 = N2-H2
 0.86 with sigma of 0.02
3.a Aromatic/amide H refined with riding coordinates:
 C8(H8), C10(H10), C11(H11), C15(H15), C16(H16), C17(H17), C18(H18), C19(H19),
 C20(H20), C21(H21), C22(H22), C23(H23), C24(H24), C25(H25), C27(H27), C28(H28)
3.b Idealised Me refined as rotating group:
 C14(H14A,H14B,H14C), C26(H26A,H26B,H26C)
;
_olex2_submission_special_instructions 'No special instructions were received'

loop_
_space_group_symop_operation_xyz
'x, y, z'
'-x, y, -z+1/2'
'x+1/2, y+1/2, z'
'-x+1/2, y+1/2, -z+1/2'
'-x, -y, -z'
'x, -y, z-1/2'
'-x+1/2, -y+1/2, -z'
'x+1/2, -y+1/2, z-1/2'

loop_
_atom_site_label
_atom_site_type_symbol
_atom_site_fract_x
_atom_site_fract_y
_atom_site_fract_z
_atom_site_U_iso_or_equiv
_atom_site_adp_type
_atom_site_occupancy
_atom_site_site_symmetry_order
_atom_site_calc_flag
_atom_site_refinement_flags_posn
_atom_site_refinement_flags_adp
_atom_site_refinement_flags_occupancy
_atom_site_disorder_assembly
_atom_site_disorder_group
S1 S 0.73552(3) 0.25195(5) 0.17047(4) 0.02404(16) Uani 1 1 d . . . . .
S2 S 0.66316(3) 0.81472(6) 0.46262(3) 0.02687(17) Uani 1 1 d . . . . .
Si1 Si 0.53683(3) 0.59244(5) 0.12946(4) 0.01696(16) Uani 1 1 d . . . . .
N1 N 0.62298(8) 0.29712(16) 0.10851(11) 0.0192(4) Uani 1 1 d . . . . .
N2 N 0.58311(8) 0.52268(17) 0.09286(11) 0.0175(4) Uani 1 1 d D . . . .
H2 H 0.5778(11) 0.4502(15) 0.0917(14) 0.021 Uiso 1 1 d DR . . . .
N3 N 0.60290(8) 0.83401(17) 0.31753(11) 0.0202(4) Uani 1 1 d . . . . .
N4 N 0.57898(9) 0.64593(18) 0.21963(11) 0.0201(4) Uani 1 1 d D . . . .
H4 H 0.5735(11) 0.7158(16) 0.2282(15) 0.024 Uiso 1 1 d DR . . . .
C1 C 0.67485(10) 0.34504(19) 0.12701(12) 0.0163(5) Uani 1 1 d . . . . .
C2 C 0.68558(9) 0.46690(19) 0.11603(12) 0.0160(5) Uani 1 1 d . . . . .
C3 C 0.64075(9) 0.55166(19) 0.10255(12) 0.0156(5) Uani 1 1 d . . . . .
C4 C 0.60118(10) 0.9417(2) 0.34929(13) 0.0209(5) Uani 1 1 d . . . . .
C5 C 0.64273(10) 0.6388(2) 0.35550(13) 0.0200(5) Uani 1 1 d . . . . .
C6 C 0.63313(10) 0.7594(2) 0.36917(13) 0.0196(5) Uani 1 1 d . . . . .
C7 C 0.62803(11) 0.1814(2) 0.12777(13) 0.0202(5) Uani 1 1 d . . . . .
C8 C 0.74242(10) 0.5016(2) 0.12313(13) 0.0206(5) Uani 1 1 d . . . . .
H8 H 0.772117 0.444659 0.130682 0.025 Uiso 1 1 calc R . . . .
C9 C 0.61644(10) 0.5865(2) 0.28280(13) 0.0202(5) Uani 1 1 d . . . . .
C10 C 0.65654(10) 0.6670(2) 0.10052(13) 0.0210(5) Uani 1 1 d . . . . .
H10 H 0.627490 0.725174 0.093067 0.025 Uiso 1 1 calc R . . . .
C11 C 0.62829(10) 0.4691(2) 0.27675(14) 0.0244(5) Uani 1 1 d . . . . .
H11 H 0.611710 0.432914 0.228402 0.029 Uiso 1 1 calc R . . . .
C12 C 0.63122(10) 0.9472(2) 0.42857(14) 0.0239(5) Uani 1 1 d . . . . .
C13 C 0.68637(11) 0.1403(2) 0.16221(13) 0.0223(5) Uani 1 1 d . . . . .
C14 C 0.49835(11) 0.7200(2) 0.07414(14) 0.0251(6) Uani 1 1 d . . . . .
H14A H 0.526761 0.767648 0.062327 0.038 Uiso 1 1 calc GR . . . .
H14B H 0.481195 0.765167 0.103984 0.038 Uiso 1 1 calc GR . . . .
H14C H 0.466697 0.694727 0.026776 0.038 Uiso 1 1 calc GR . . . .
C15 C 0.71300(11) 0.6986(2) 0.10902(14) 0.0246(5) Uani 1 1 d . . . . .
H15 H 0.722314 0.777941 0.107740 0.029 Uiso 1 1 calc R . . . .
C16 C 0.75641(10) 0.6160(2) 0.11944(14) 0.0248(6) Uani 1 1 d . . . . .
H16 H 0.795088 0.637787 0.123955 0.030 Uiso 1 1 calc R . . . .
C17 C 0.67853(11) 0.5703(2) 0.41707(14) 0.0282(6) Uani 1 1 d . . . . .
H17 H 0.696367 0.604942 0.465772 0.034 Uiso 1 1 calc R . . . .
C18 C 0.69858(13) 0.0260(2) 0.18604(14) 0.0295(6) Uani 1 1 d . . . . .
H18 H 0.738205 -0.001394 0.208963 0.035 Uiso 1 1 calc R . . . .
C19 C 0.58075(12) 0.1065(2) 0.11630(15) 0.0289(6) Uani 1 1 d . . . . .
H19 H 0.540948 0.132432 0.092390 0.035 Uiso 1 1 calc R . . . .
C20 C 0.57315(11) 1.0393(2) 0.30960(15) 0.0286(6) Uani 1 1 d . . . . .
H20 H 0.552944 1.036781 0.255938 0.034 Uiso 1 1 calc R . . . .
C21 C 0.57488(11) 1.1403(2) 0.34886(16) 0.0327(6) Uani 1 1 d . . . . .
H21 H 0.555812 1.207520 0.322035 0.039 Uiso 1 1 calc R . . . .
C22 C 0.59302(14) -0.0062(2) 0.14039(16) 0.0351(7) Uani 1 1 d . . . . .
H22 H 0.561149 -0.057878 0.133148 0.042 Uiso 1 1 calc R . . . .
C23 C 0.63277(12) 1.0485(2) 0.46834(15) 0.0318(6) Uani 1 1 d . . . . .
H23 H 0.652792 1.051454 0.522020 0.038 Uiso 1 1 calc R . . . .
C24 C 0.60462(12) 1.1440(3) 0.42800(16) 0.0355(7) Uani 1 1 d . . . . .
H24 H 0.605322 1.213971 0.454230 0.043 Uiso 1 1 calc R . . . .
C25 C 0.66304(11) 0.4049(2) 0.33841(15) 0.0296(6) Uani 1 1 d . . . . .
H25 H 0.669529 0.325480 0.332247 0.035 Uiso 1 1 calc R . . . .
C26 C 0.48375(11) 0.4776(2) 0.12893(16) 0.0285(6) Uani 1 1 d . . . . .
H26A H 0.461006 0.453014 0.076536 0.043 Uiso 1 1 calc GR . . . .
H26B H 0.456583 0.507506 0.151178 0.043 Uiso 1 1 calc GR . . . .
H26C H 0.505646 0.411651 0.158812 0.043 Uiso 1 1 calc GR . . . .
C27 C 0.65105(14) -0.0457(2) 0.17507(15) 0.0338(7) Uani 1 1 d . . . . .
H27 H 0.658029 -0.123614 0.191503 0.041 Uiso 1 1 calc R . . . .
C28 C 0.68872(12) 0.4554(2) 0.40962(16) 0.0332(6) Uani 1 1 d . . . . .
H28 H 0.712875 0.411361 0.452369 0.040 Uiso 1 1 calc R . . . .

loop_
_atom_site_aniso_label
_atom_site_aniso_U_11
_atom_site_aniso_U_22
_atom_site_aniso_U_33
_atom_site_aniso_U_23
_atom_site_aniso_U_13
_atom_site_aniso_U_12
S1 0.0188(3) 0.0218(3) 0.0276(3) 0.0006(3) 0.0046(2) 0.0062(2)
S2 0.0301(3) 0.0343(4) 0.0129(3) -0.0012(3) 0.0047(3) -0.0095(3)
Si1 0.0133(3) 0.0186(3) 0.0180(3) -0.0029(3) 0.0050(3) 0.0025(2)
N1 0.0214(10) 0.0164(10) 0.0208(10) -0.0030(8) 0.0091(8) 0.0001(8)
N2 0.0161(10) 0.0163(10) 0.0197(10) -0.0030(8) 0.0066(8) 0.0008(8)
N3 0.0164(10) 0.0268(11) 0.0155(10) -0.0046(9) 0.0041(8) -0.0021(8)
N4 0.0229(10) 0.0197(11) 0.0157(10) -0.0021(9) 0.0051(8) 0.0055(9)
C1 0.0173(11) 0.0185(12) 0.0139(11) -0.0038(9) 0.0068(9) 0.0042(9)
C2 0.0160(11) 0.0184(12) 0.0138(11) -0.0030(9) 0.0060(9) 0.0004(9)
C3 0.0162(11) 0.0199(12) 0.0108(11) -0.0022(9) 0.0052(9) 0.0010(9)
C4 0.0158(11) 0.0307(14) 0.0183(12) -0.0060(10) 0.0087(10) -0.0050(10)
C5 0.0136(11) 0.0275(13) 0.0200(12) 0.0033(10) 0.0077(9) -0.0042(10)
C6 0.0158(11) 0.0311(13) 0.0134(11) -0.0020(10) 0.0073(9) -0.0074(10)
C7 0.0282(13) 0.0178(12) 0.0157(12) -0.0021(9) 0.0097(10) 0.0005(10)
C8 0.0156(11) 0.0237(13) 0.0231(13) -0.0028(10) 0.0080(10) 0.0018(9)
C9 0.0150(11) 0.0272(13) 0.0205(12) 0.0039(10) 0.0091(10) 0.0013(10)
C10 0.0219(12) 0.0192(12) 0.0206(12) 0.0005(10) 0.0068(10) 0.0027(10)
C11 0.0207(12) 0.0274(14) 0.0256(13) 0.0016(11) 0.0093(11) 0.0031(10)
C12 0.0196(12) 0.0334(14) 0.0204(13) -0.0033(11) 0.0096(10) -0.0078(10)
C13 0.0312(13) 0.0197(12) 0.0161(12) -0.0022(10) 0.0091(10) 0.0026(10)
C14 0.0197(12) 0.0245(13) 0.0246(13) -0.0042(11) 0.0014(10) 0.0073(10)
C15 0.0278(13) 0.0193(13) 0.0278(14) 0.0009(11) 0.0122(11) -0.0047(10)
C16 0.0185(12) 0.0288(14) 0.0297(14) -0.0040(11) 0.0122(11) -0.0060(10)
C17 0.0217(13) 0.0387(16) 0.0191(13) 0.0046(11) 0.0024(10) -0.0068(11)
C18 0.0435(16) 0.0235(14) 0.0193(13) 0.0000(11) 0.0097(12) 0.0106(12)
C19 0.0331(14) 0.0241(14) 0.0317(15) -0.0058(11) 0.0151(12) -0.0052(11)
C20 0.0232(13) 0.0354(15) 0.0244(14) -0.0057(12) 0.0061(11) 0.0042(11)
C21 0.0280(14) 0.0325(15) 0.0382(16) -0.0091(13) 0.0133(12) 0.0039(12)
C22 0.0537(18) 0.0240(14) 0.0356(16) -0.0084(12) 0.0259(14) -0.0131(13)
C23 0.0365(15) 0.0416(17) 0.0209(13) -0.0094(12) 0.0151(12) -0.0108(13)
C24 0.0376(15) 0.0382(17) 0.0370(16) -0.0190(14) 0.0211(13) -0.0065(13)
C25 0.0263(13) 0.0261(14) 0.0351(15) 0.0084(12) 0.0105(12) 0.0043(11)
C26 0.0196(12) 0.0287(14) 0.0408(16) -0.0062(12) 0.0157(12) -0.0022(11)
C27 0.064(2) 0.0161(13) 0.0266(14) -0.0018(11) 0.0235(14) 0.0029(13)
C28 0.0287(14) 0.0350(16) 0.0298(15) 0.0128(12) 0.0045(12) 0.0017(12)

loop_
_atom_type_symbol
_atom_type_description
_atom_type_scat_dispersion_real
_atom_type_scat_dispersion_imag
_atom_type_scat_source
C C 0.0033 0.0016 'International Tables Vol C Tables 4.2.6.8 and 6.1.1.4'
H H 0.0000 0.0000 'International Tables Vol C Tables 4.2.6.8 and 6.1.1.4'
N N 0.0061 0.0033 'International Tables Vol C Tables 4.2.6.8 and 6.1.1.4'
S S 0.1246 0.1234 'International Tables Vol C Tables 4.2.6.8 and 6.1.1.4'
Si Si 0.0817 0.0704 'International Tables Vol C Tables 4.2.6.8 and 6.1.1.4'

loop_
_geom_angle_atom_site_label_1
_geom_angle_atom_site_label_2
_geom_angle_atom_site_label_3
_geom_angle
_geom_angle_site_symmetry_1
_geom_angle_site_symmetry_3
_geom_angle_publ_flag
C13 S1 C1 89.27(11) . . ?
C12 S2 C6 89.55(12) . . ?
N2 Si1 N4 109.51(9) . . ?
N2 Si1 C14 114.10(11) . . ?
N2 Si1 C26 103.05(11) . . ?
N4 Si1 C14 104.78(10) . . ?
N4 Si1 C26 113.92(12) . . ?
C14 Si1 C26 111.75(12) . . ?
C1 N1 C7 111.37(19) . . ?
C3 N2 Si1 128.09(16) . . ?
C6 N3 C4 111.62(19) . . ?
C9 N4 Si1 128.52(17) . . ?
N1 C1 S1 114.86(17) . . ?
N1 C1 C2 125.6(2) . . ?
C2 C1 S1 119.55(16) . . ?
C3 C2 C1 121.63(19) . . ?
C8 C2 C1 119.2(2) . . ?
C8 C2 C3 119.1(2) . . ?
N2 C3 C2 121.9(2) . . ?
N2 C3 C10 120.3(2) . . ?
C10 C3 C2 117.7(2) . . ?
N3 C4 C12 114.7(2) . . ?
C20 C4 N3 125.8(2) . . ?
C20 C4 C12 119.5(2) . . ?
C9 C5 C6 122.8(2) . . ?
C17 C5 C6 118.9(2) . . ?
C17 C5 C9 118.3(2) . . ?
N3 C6 S2 114.52(18) . . ?
N3 C6 C5 125.7(2) . . ?
C5 C6 S2 119.74(18) . . ?
N1 C7 C13 115.1(2) . . ?
N1 C7 C19 125.4(2) . . ?
C19 C7 C13 119.5(2) . . ?
C16 C8 C2 121.8(2) . . ?
N4 C9 C5 122.4(2) . . ?
N4 C9 C11 119.9(2) . . ?
C11 C9 C5 117.6(2) . . ?
C15 C10 C3 121.9(2) . . ?
C25 C11 C9 122.2(2) . . ?
C4 C12 S2 109.60(19) . . ?
C23 C12 S2 129.1(2) . . ?
C23 C12 C4 121.3(2) . . ?
C7 C13 S1 109.41(18) . . ?
C18 C13 S1 128.8(2) . . ?
C18 C13 C7 121.7(2) . . ?
C10 C15 C16 120.6(2) . . ?
C8 C16 C15 118.8(2) . . ?
C28 C17 C5 122.7(2) . . ?
C27 C18 C13 117.5(2) . . ?
C22 C19 C7 118.6(3) . . ?
C21 C20 C4 119.4(2) . . ?
C20 C21 C24 120.3(3) . . ?
C19 C22 C27 121.4(3) . . ?
C24 C23 C12 118.3(2) . . ?
C23 C24 C21 121.2(3) . . ?
C11 C25 C28 120.4(3) . . ?
C18 C27 C22 121.3(2) . . ?
C17 C28 C25 118.7(2) . . ?

loop_
_geom_bond_atom_site_label_1
_geom_bond_atom_site_label_2
_geom_bond_distance
_geom_bond_site_symmetry_2
_geom_bond_publ_flag
S1 C1 1.761(2) . ?
S1 C13 1.732(3) . ?
S2 C6 1.766(2) . ?
S2 C12 1.732(3) . ?
Si1 N2 1.7423(19) . ?
Si1 N4 1.742(2) . ?
Si1 C14 1.849(2) . ?
Si1 C26 1.857(3) . ?
N1 C1 1.302(3) . ?
N1 C7 1.384(3) . ?
N2 C3 1.390(3) . ?
N3 C4 1.396(3) . ?
N3 C6 1.305(3) . ?
N4 C9 1.383(3) . ?
C1 C2 1.467(3) . ?
C2 C3 1.420(3) . ?
C2 C8 1.402(3) . ?
C3 C10 1.397(3) . ?
C4 C12 1.405(3) . ?
C4 C20 1.387(4) . ?
C5 C6 1.459(3) . ?
C5 C9 1.420(3) . ?
C5 C17 1.408(3) . ?
C7 C13 1.403(3) . ?
C7 C19 1.394(3) . ?
C8 C16 1.379(3) . ?
C9 C11 1.407(3) . ?
C10 C15 1.376(3) . ?
C11 C25 1.374(3) . ?
C12 C23 1.391(4) . ?
C13 C18 1.396(3) . ?
C15 C16 1.386(3) . ?
C17 C28 1.373(4) . ?
C18 C27 1.377(4) . ?
C19 C22 1.379(4) . ?
C20 C21 1.382(4) . ?
C21 C24 1.401(4) . ?
C22 C27 1.391(4) . ?
C23 C24 1.373(4) . ?
C25 C28 1.387(4) . ?
